data_7028716
loop_
_publ_author_name
'Tano, Tetsuro'
'Mieda, Kaoru'
'Sugimoto, Hideki'
'Ogura, Takashi'
'Itoh, Shinobu'

_publ_section_title
;
 A copper complex supported by an N2S-tridentate ligand inducing efficient
 heterolytic O-O bond cleavage of alkylhydroperoxide.
;
_journal_issue 12
_journal_name_full 'Dalton transactions (Cambridge, England : 2003)'
_journal_page_first 4871
_journal_page_last 4877
_journal_paper_doi 10.1039/c3dt52952e
_journal_volume 43
_journal_year 2014
_chemical_formula_moiety 'C14 H22 Cu F3 N3 O6 S2'
_chemical_formula_sum 'C14 H22 Cu F3 N3 O6 S2'
_chemical_formula_weight 513.01
_space_group_IT_number 2
_symmetry_cell_setting triclinic
_symmetry_Int_Tables_number 2
_symmetry_space_group_name_Hall '-P 1'
_symmetry_space_group_name_H-M 'P -1'
_atom_sites_solution_hydrogens geom
_atom_sites_solution_primary direct
_atom_sites_solution_secondary difmap
_cell_angle_alpha 84.0880(13)
_cell_angle_beta 78.2350(13)
_cell_angle_gamma 74.6620(13)
_cell_formula_units_Z 2
_cell_length_a 7.6907(4)
_cell_length_b 8.7410(5)
_cell_length_c 15.2512(7)
_cell_measurement_reflns_used 8197
_cell_measurement_temperature 103
_cell_measurement_theta_max 27.47
_cell_measurement_theta_min 3.21
_cell_volume 966.66(9)
_computing_cell_refinement 'RAPID AUTO'
_computing_data_collection 'RAPID AUTO (Rigaku, ????)'
_computing_data_reduction 'RAPID AUTO'
_computing_molecular_graphics 'CrystalStructure 4.0'
_computing_publication_material 'CrystalStructure 4.0 (Rigaku, 2010)'
_computing_structure_refinement 'SHELXL97 (Sheldrick, 2008)'
_computing_structure_solution 'SIR2002 (Burla, et al., 2003)'
_diffrn_ambient_temperature 103
_diffrn_detector_area_resol_mean 10.000
_diffrn_measured_fraction_theta_full 0.990
_diffrn_measured_fraction_theta_max 0.990
_diffrn_measurement_device_type 'Rigaku R-AXIS RAPID'
_diffrn_measurement_method \w
_diffrn_radiation_type 'Mo K\a'
_diffrn_radiation_wavelength 0.71075
_diffrn_reflns_av_R_equivalents 0.0373
_diffrn_reflns_limit_h_max 9
_diffrn_reflns_limit_h_min -9
_diffrn_reflns_limit_k_max 11
_diffrn_reflns_limit_k_min -10
_diffrn_reflns_limit_l_max 19
_diffrn_reflns_limit_l_min -19
_diffrn_reflns_number 9398
_diffrn_reflns_theta_full 27.46
_diffrn_reflns_theta_max 27.47
_diffrn_standards_number 0
_exptl_absorpt_coefficient_mu 1.412
_exptl_absorpt_correction_T_max 0.868
_exptl_absorpt_correction_T_min 0.443
_exptl_absorpt_correction_type multi-scan
_exptl_absorpt_process_details 'ABSCOR (Rigaku, 1995)'
_exptl_crystal_colour green
_exptl_crystal_density_diffrn 1.762
_exptl_crystal_density_method 'not measured'
_exptl_crystal_description platelet
_exptl_crystal_F_000 526.00
_exptl_crystal_size_max 0.400
_exptl_crystal_size_mid 0.300
_exptl_crystal_size_min 0.100
_refine_diff_density_max 0.840
_refine_diff_density_min -0.760
_refine_ls_extinction_method none
_refine_ls_goodness_of_fit_ref 1.188
_refine_ls_hydrogen_treatment constr
_refine_ls_number_parameters 262
_refine_ls_number_reflns 4363
_refine_ls_number_restraints 0
_refine_ls_R_factor_gt 0.0377
_refine_ls_shift/su_max 0.000
_refine_ls_structure_factor_coef Fsqd
_refine_ls_weighting_details 'w = 1/[\s^2^(Fo^2^)+(0.0834P)^2^+0.5875P] where P=(Fo^2^+2Fc^2^)/3'
_refine_ls_weighting_scheme calc
_refine_ls_wR_factor_ref 0.1430
_reflns_number_gt 3822
_reflns_number_total 4363
_reflns_threshold_expression F^2^>2.0\s(F^2^)
_cod_data_source_file c3dt52952e.txt
_cod_data_source_block 2^N2S-NO2
_cod_original_cell_volume 966.65(8)
_cod_database_code 7028716

loop_
_symmetry_equiv_pos_site_id
_symmetry_equiv_pos_as_xyz
1 +X,+Y,+Z
2 -X,-Y,-Z

loop_
_atom_site_label
_atom_site_type_symbol
_atom_site_fract_x
_atom_site_fract_y
_atom_site_fract_z
_atom_site_U_iso_or_equiv
_atom_site_adp_type
_atom_site_occupancy
_atom_site_symmetry_multiplicity
_atom_site_calc_flag
_atom_site_refinement_flags
Cu1 Cu 0.32515(4) 0.34637(4) 0.79116(2) 0.01126(14) Uani 1.0 2 d .
S1 S 0.21504(10) 0.15325(9) 0.74069(5) 0.01648(18) Uani 1.0 2 d .
S2 S 0.13328(10) 0.70306(8) 0.67681(4) 0.01417(18) Uani 1.0 2 d .
F1 F -0.0158(4) 0.8635(3) 0.54426(13) 0.0316(5) Uani 1.0 2 d .
F2 F 0.0631(3) 0.6102(3) 0.53259(12) 0.0276(5) Uani 1.0 2 d .
F3 F -0.1784(3) 0.7171(3) 0.62636(14) 0.0295(5) Uani 1.0 2 d .
O1 O 0.1006(3) 0.3718(3) 0.88826(14) 0.0199(5) Uani 1.0 2 d .
O2 O 0.2663(4) 0.1614(3) 0.93927(15) 0.0286(6) Uani 1.0 2 d .
O3 O 0.1313(3) 0.5435(3) 0.71462(14) 0.0191(5) Uani 1.0 2 d .
O4 O 0.3084(3) 0.7177(3) 0.62595(15) 0.0231(5) Uani 1.0 2 d .
O5 O 0.0348(3) 0.8294(3) 0.73530(14) 0.0230(5) Uani 1.0 2 d .
O6 O 0.1394(6) -0.0148(5) 1.1050(3) 0.0606(10) Uani 1.0 2 d .
N1 N 0.4006(4) 0.5109(3) 0.85045(15) 0.0126(5) Uani 1.0 2 d .
N2 N 0.5601(4) 0.2864(3) 0.69378(15) 0.0135(5) Uani 1.0 2 d .
N3 N 0.1162(5) 0.2627(4) 0.95052(17) 0.0261(6) Uani 1.0 2 d .
C1 C 0.2307(5) 0.2017(4) 0.62119(19) 0.0209(7) Uani 1.0 2 d .
C2 C 0.4211(5) 0.2049(4) 0.5702(2) 0.0220(7) Uani 1.0 2 d .
C3 C 0.5136(5) 0.3184(4) 0.60112(18) 0.0173(6) Uani 1.0 2 d .
C4 C 0.6698(4) 0.1165(4) 0.7043(2) 0.0193(6) Uani 1.0 2 d .
C5 C 0.5717(5) 0.0085(4) 0.7684(2) 0.0215(7) Uani 1.0 2 d .
C6 C 0.4042(5) -0.0247(4) 0.7444(3) 0.0229(7) Uani 1.0 2 d .
C7 C 0.6799(4) 0.3930(4) 0.69810(19) 0.0166(6) Uani 1.0 2 d .
C8 C 0.7233(4) 0.3963(4) 0.7916(2) 0.0170(6) Uani 1.0 2 d .
C9 C 0.5763(4) 0.5112(4) 0.84945(18) 0.0150(6) Uani 1.0 2 d .
C10 C 0.6194(5) 0.6165(4) 0.8988(2) 0.0192(6) Uani 1.0 2 d .
C11 C 0.4813(5) 0.7254(4) 0.9491(2) 0.0216(7) Uani 1.0 2 d .
C12 C 0.2998(5) 0.7284(4) 0.94820(19) 0.0199(6) Uani 1.0 2 d .
C13 C 0.2649(4) 0.6192(4) 0.89907(18) 0.0164(6) Uani 1.0 2 d .
C14 C -0.0069(5) 0.7246(4) 0.59078(19) 0.0190(6) Uani 1.0 2 d .
H1A H 0.1873 0.1230 0.5948 0.0251 Uiso 1.0 2 calc R
H1B H 0.1466 0.3071 0.6125 0.0251 Uiso 1.0 2 calc R
H2A H 0.4133 0.2325 0.5063 0.0264 Uiso 1.0 2 calc R
H2B H 0.5014 0.0962 0.5737 0.0264 Uiso 1.0 2 calc R
H3A H 0.6284 0.3181 0.5577 0.0207 Uiso 1.0 2 calc R
H3B H 0.4325 0.4269 0.5981 0.0207 Uiso 1.0 2 calc R
H4A H 0.7833 0.1171 0.7252 0.0232 Uiso 1.0 2 calc R
H4B H 0.7068 0.0707 0.6445 0.0232 Uiso 1.0 2 calc R
H5A H 0.6614 -0.0946 0.7752 0.0257 Uiso 1.0 2 calc R
H5B H 0.5345 0.0555 0.8278 0.0257 Uiso 1.0 2 calc R
H6A H 0.3614 -0.1037 0.7890 0.0274 Uiso 1.0 2 calc R
H6B H 0.4390 -0.0718 0.6850 0.0274 Uiso 1.0 2 calc R
H7A H 0.6192 0.5022 0.6786 0.0199 Uiso 1.0 2 calc R
H7B H 0.7965 0.3583 0.6554 0.0199 Uiso 1.0 2 calc R
H8A H 0.7380 0.2886 0.8212 0.0204 Uiso 1.0 2 calc R
H8B H 0.8410 0.4260 0.7853 0.0204 Uiso 1.0 2 calc R
H10 H 0.7441 0.6136 0.8980 0.0230 Uiso 1.0 2 calc R
H11 H 0.5096 0.7970 0.9836 0.0259 Uiso 1.0 2 calc R
H12 H 0.2019 0.8041 0.9808 0.0239 Uiso 1.0 2 calc R
H13 H 0.1411 0.6199 0.8993 0.0196 Uiso 1.0 2 calc R

loop_
_atom_site_aniso_label
_atom_site_aniso_U_11
_atom_site_aniso_U_22
_atom_site_aniso_U_33
_atom_site_aniso_U_12
_atom_site_aniso_U_13
_atom_site_aniso_U_23
Cu1 0.0103(2) 0.0133(2) 0.01117(19) -0.00451(14) -0.00118(14) -0.00229(13)
S1 0.0167(4) 0.0174(4) 0.0178(4) -0.0076(3) -0.0032(3) -0.0030(3)
S2 0.0150(4) 0.0138(4) 0.0147(4) -0.0032(3) -0.0045(3) -0.0030(3)
F1 0.0508(14) 0.0190(10) 0.0309(10) -0.0113(9) -0.0233(10) 0.0111(8)
F2 0.0435(13) 0.0246(10) 0.0202(9) -0.0125(9) -0.0102(9) -0.0066(8)
F3 0.0202(10) 0.0357(12) 0.0370(11) -0.0082(9) -0.0149(9) 0.0005(9)
O1 0.0160(11) 0.0269(12) 0.0185(10) -0.0100(9) 0.0004(9) -0.0035(9)
O2 0.0289(14) 0.0390(15) 0.0217(11) -0.0127(12) -0.0109(10) 0.0048(10)
O3 0.0206(11) 0.0174(11) 0.0198(10) -0.0046(9) -0.0070(9) 0.0029(8)
O4 0.0202(12) 0.0253(12) 0.0258(11) -0.0109(10) -0.0002(10) -0.0049(9)
O5 0.0227(12) 0.0224(12) 0.0238(11) 0.0003(10) -0.0069(10) -0.0103(9)
O6 0.071(3) 0.053(2) 0.057(2) -0.0100(19) -0.0155(19) -0.0050(16)
N1 0.0126(12) 0.0143(11) 0.0121(10) -0.0043(9) -0.0040(9) -0.0007(9)
N2 0.0112(11) 0.0143(12) 0.0152(11) -0.0024(9) -0.0038(10) -0.0007(9)
N3 0.0283(16) 0.0396(17) 0.0164(12) -0.0211(14) -0.0018(11) -0.0009(11)
C1 0.0236(16) 0.0249(16) 0.0177(14) -0.0078(13) -0.0078(13) -0.0043(12)
C2 0.0256(17) 0.0269(16) 0.0147(13) -0.0067(14) -0.0034(12) -0.0070(12)
C3 0.0180(14) 0.0201(14) 0.0111(12) -0.0023(12) 0.0006(11) -0.0017(10)
C4 0.0150(14) 0.0162(14) 0.0242(15) -0.0004(12) -0.0013(12) -0.0034(11)
C5 0.0232(16) 0.0131(14) 0.0277(16) -0.0032(12) -0.0071(13) 0.0019(12)
C6 0.0266(17) 0.0146(14) 0.0290(16) -0.0083(13) -0.0050(14) -0.0005(12)
C7 0.0128(13) 0.0170(14) 0.0190(13) -0.0054(11) 0.0008(11) -0.0003(11)
C8 0.0108(13) 0.0182(14) 0.0236(14) -0.0038(11) -0.0066(12) -0.0011(11)
C9 0.0140(14) 0.0157(14) 0.0159(13) -0.0044(11) -0.0058(11) 0.0040(10)
C10 0.0171(15) 0.0211(15) 0.0237(15) -0.0085(12) -0.0106(13) 0.0024(12)
C11 0.0267(17) 0.0213(15) 0.0228(15) -0.0106(13) -0.0103(13) -0.0047(12)
C12 0.0228(16) 0.0198(15) 0.0181(14) -0.0052(13) -0.0039(12) -0.0053(11)
C13 0.0154(14) 0.0196(14) 0.0142(13) -0.0047(12) -0.0021(11) -0.0018(11)
C14 0.0253(16) 0.0164(14) 0.0177(13) -0.0073(12) -0.0083(13) 0.0020(11)

loop_
_atom_type_symbol
_atom_type_description
_atom_type_scat_dispersion_real
_atom_type_scat_dispersion_imag
_atom_type_scat_source
C C 0.0033 0.0016
;
International Tables for Crystallography
(1992, Vol. C, Tables 4.2.6.8 and 6.1.1.4)
;
H H 0.0000 0.0000
;
International Tables for Crystallography
(1992, Vol. C, Table 6.1.1.4)
;
Cu Cu 0.3201 1.2651
;
International Tables for Crystallography
(1992, Vol. C, Tables 4.2.6.8 and 6.1.1.4)
;
F F 0.0171 0.0103
;
International Tables for Crystallography
(1992, Vol. C, Tables 4.2.6.8 and 6.1.1.4)
;
O O 0.0106 0.0060
;
International Tables for Crystallography
(1992, Vol. C, Tables 4.2.6.8 and 6.1.1.4)
;
N N 0.0061 0.0033
;
International Tables for Crystallography
(1992, Vol. C, Tables 4.2.6.8 and 6.1.1.4)
;
S S 0.1246 0.1234
;
International Tables for Crystallography
(1992, Vol. C, Tables 4.2.6.8 and 6.1.1.4)
;

loop_
_geom_angle_atom_site_label_1
_geom_angle_atom_site_label_2
_geom_angle_atom_site_label_3
_geom_angle
_geom_angle_publ_flag
S1 Cu1 O1 85.01(8) yes
S1 Cu1 N1 172.73(7) yes
S1 Cu1 N2 89.03(8) yes
O1 Cu1 N1 88.17(10) yes
O1 Cu1 N2 172.02(10) yes
N1 Cu1 N2 97.52(10) yes
Cu1 S1 C1 103.89(13) yes
Cu1 S1 C6 102.49(13) yes
C1 S1 C6 102.45(14) yes
O3 S2 O4 114.32(13) yes
O3 S2 O5 115.23(13) yes
O3 S2 C14 101.45(15) yes
O4 S2 O5 116.14(16) yes
O4 S2 C14 103.21(14) yes
O5 S2 C14 103.73(14) yes
Cu1 O1 N3 113.14(18) yes
Cu1 N1 C9 123.94(19) yes
Cu1 N1 C13 117.3(3) yes
C9 N1 C13 118.6(3) yes
Cu1 N2 C3 110.78(17) yes
Cu1 N2 C4 113.70(17) yes
Cu1 N2 C7 108.78(17) yes
C3 N2 C4 109.9(3) yes
C3 N2 C7 105.1(3) yes
C4 N2 C7 108.2(3) yes
O1 N3 O2 114.1(3) yes
S1 C1 C2 115.1(3) yes
C1 C2 C3 116.8(3) yes
N2 C3 C2 117.3(3) yes
N2 C4 C5 115.4(3) yes
C4 C5 C6 117.8(3) yes
S1 C6 C5 113.2(3) yes
N2 C7 C8 114.0(3) yes
C7 C8 C9 112.3(3) yes
N1 C9 C8 117.6(3) yes
N1 C9 C10 121.3(3) yes
C8 C9 C10 121.1(3) yes
C9 C10 C11 120.1(4) yes
C10 C11 C12 118.8(4) yes
C11 C12 C13 118.7(3) yes
N1 C13 C12 122.6(3) yes
S2 C14 F1 111.1(3) yes
S2 C14 F2 111.1(2) yes
S2 C14 F3 111.7(2) yes
F1 C14 F2 107.4(3) yes
F1 C14 F3 107.7(3) yes
F2 C14 F3 107.6(3) yes
S1 C1 H1A 108.494 no
S1 C1 H1B 108.497 no
C2 C1 H1A 108.498 no
C2 C1 H1B 108.495 no
H1A C1 H1B 107.507 no
C1 C2 H2A 108.090 no
C1 C2 H2B 108.094 no
C3 C2 H2A 108.094 no
C3 C2 H2B 108.099 no
H2A C2 H2B 107.293 no
N2 C3 H3A 107.967 no
N2 C3 H3B 107.966 no
C2 C3 H3A 107.975 no
C2 C3 H3B 107.975 no
H3A C3 H3B 107.233 no
N2 C4 H4A 108.420 no
N2 C4 H4B 108.421 no
C5 C4 H4A 108.412 no
C5 C4 H4B 108.414 no
H4A C4 H4B 107.468 no
C4 C5 H5A 107.854 no
C4 C5 H5B 107.855 no
C6 C5 H5A 107.853 no
C6 C5 H5B 107.855 no
H5A C5 H5B 107.168 no
S1 C6 H6A 108.941 no
S1 C6 H6B 108.940 no
C5 C6 H6A 108.940 no
C5 C6 H6B 108.940 no
H6A C6 H6B 107.746 no
N2 C7 H7A 108.759 no
N2 C7 H7B 108.757 no
C8 C7 H7A 108.760 no
C8 C7 H7B 108.753 no
H7A C7 H7B 107.656 no
C7 C8 H8A 109.148 no
C7 C8 H8B 109.146 no
C9 C8 H8A 109.142 no
C9 C8 H8B 109.140 no
H8A C8 H8B 107.867 no
C9 C10 H10 119.962 no
C11 C10 H10 119.959 no
C10 C11 H11 120.613 no
C12 C11 H11 120.625 no
C11 C12 H12 120.656 no
C13 C12 H12 120.665 no
N1 C13 H13 118.710 no
C12 C13 H13 118.709 no

loop_
_geom_bond_atom_site_label_1
_geom_bond_atom_site_label_2
_geom_bond_distance
_geom_bond_publ_flag
Cu1 S1 2.3343(10) yes
Cu1 O1 2.012(2) yes
Cu1 N1 2.037(3) yes
Cu1 N2 2.076(3) yes
S1 C1 1.815(3) yes
S1 C6 1.832(3) yes
S2 O3 1.456(3) yes
S2 O4 1.441(3) yes
S2 O5 1.440(3) yes
S2 C14 1.827(4) yes
F1 C14 1.335(4) yes
F2 C14 1.334(4) yes
F3 C14 1.336(4) yes
O1 N3 1.275(4) yes
O2 N3 1.248(4) yes
N1 C9 1.349(5) yes
N1 C13 1.357(4) yes
N2 C3 1.508(4) yes
N2 C4 1.512(4) yes
N2 C7 1.488(5) yes
C1 C2 1.517(5) yes
C2 C3 1.523(6) yes
C4 C5 1.518(5) yes
C5 C6 1.514(6) yes
C7 C8 1.534(5) yes
C8 C9 1.496(4) yes
C9 C10 1.390(5) yes
C10 C11 1.380(4) yes
C11 C12 1.392(6) yes
C12 C13 1.382(5) yes
C1 H1A 0.990 no
C1 H1B 0.990 no
C2 H2A 0.990 no
C2 H2B 0.990 no
C3 H3A 0.990 no
C3 H3B 0.990 no
C4 H4A 0.990 no
C4 H4B 0.990 no
C5 H5A 0.990 no
C5 H5B 0.990 no
C6 H6A 0.990 no
C6 H6B 0.990 no
C7 H7A 0.990 no
C7 H7B 0.990 no
C8 H8A 0.990 no
C8 H8B 0.990 no
C10 H10 0.950 no
C11 H11 0.950 no
C12 H12 0.950 no
C13 H13 0.950 no

loop_
_geom_contact_atom_site_label_1
_geom_contact_atom_site_label_2
_geom_contact_distance
_geom_contact_publ_flag
_geom_contact_site_symmetry_2
Cu1 O2 2.672(3) no .
Cu1 C2 3.577(4) no .
Cu1 C5 3.069(3) no .
Cu1 C8 3.207(4) no .
S1 O2 3.143(3) no .
S1 N3 3.315(3) no .
S1 C3 3.319(4) no .
S1 C4 3.361(4) no .
F1 O4 2.941(4) no .
F1 O5 2.992(3) no .
F2 O3 2.902(3) no .
F2 O4 2.962(4) no .
F3 O3 2.960(3) no .
F3 O5 2.952(4) no .
O1 C13 2.811(5) no .
O2 N1 3.533(4) no .
O2 C5 3.264(4) no .
O2 C6 3.377(4) no .
N1 N3 3.506(5) no .
N1 C7 2.891(4) no .
N1 C11 2.782(5) no .
N2 C1 3.239(5) no .
N2 C6 3.216(5) no .
N2 C9 3.275(5) no .
N3 C13 3.557(5) no .
C2 C4 2.987(5) no .
C2 C5 3.569(5) no .
C2 C6 3.162(5) no .
C3 C5 3.529(4) no .
C4 C8 3.059(5) no .
C9 C12 2.746(4) no .
C10 C13 2.719(5) no .
Cu1 S2 3.5264(7) no .
Cu1 O3 2.343(2) no .
S1 O3 3.297(3) no .
S1 O5 3.480(3) no 1_545
S2 Cu1 3.5264(7) no .
F1 F1 2.661(3) no 2_576
F1 C1 3.453(5) no 2_566
F1 C4 3.545(4) no 1_465
F2 F2 2.725(4) no 2_566
F2 C1 3.565(4) no 2_566
F3 C5 3.424(4) no 1_465
F3 C7 3.304(4) no 1_455
O1 O3 2.904(3) no .
O1 C8 3.462(5) no 1_455
O2 O6 2.949(5) no .
O2 C11 3.218(5) no 2_667
O3 Cu1 2.343(2) no .
O3 S1 3.297(3) no .
O3 O1 2.904(3) no .
O3 N1 3.159(4) no .
O3 N2 3.439(3) no .
O3 C1 3.281(4) no .
O3 C3 3.328(4) no .
O3 C13 3.366(4) no .
O4 C2 3.395(4) no 2_666
O4 C3 3.454(4) no .
O4 C3 3.468(4) no 2_666
O4 C6 3.337(5) no 1_565
O5 S1 3.480(3) no 1_565
O5 O6 2.948(5) no 2_567
O5 C4 3.312(4) no 1_465
O5 C5 3.445(4) no 1_465
O5 C6 3.439(5) no 1_565
O5 C13 3.447(4) no .
O6 O2 2.949(5) no .
O6 O5 2.948(5) no 2_567
O6 N3 3.198(5) no .
O6 N3 3.548(6) no 2_557
O6 C4 3.453(6) no 2_657
O6 C5 3.241(6) no 2_657
O6 C8 3.530(5) no 2_657
O6 C12 3.273(5) no 1_545
N1 O3 3.159(4) no .
N2 O3 3.439(3) no .
N3 O6 3.198(5) no .
N3 O6 3.548(6) no 2_557
N3 C12 3.241(5) no 2_567
N3 C13 3.326(4) no 2_567
C1 F1 3.453(5) no 2_566
C1 F2 3.565(4) no 2_566
C1 O3 3.281(4) no .
C2 O4 3.395(4) no 2_666
C3 O3 3.328(4) no .
C3 O4 3.454(4) no .
C3 O4 3.468(4) no 2_666
C4 F1 3.545(4) no 1_645
C4 O5 3.312(4) no 1_645
C4 O6 3.453(6) no 2_657
C5 F3 3.424(4) no 1_645
C5 O5 3.445(4) no 1_645
C5 O6 3.241(6) no 2_657
C5 C11 3.594(5) no 1_545
C6 O4 3.337(5) no 1_545
C6 O5 3.439(5) no 1_545
C7 F3 3.304(4) no 1_655
C8 O1 3.462(5) no 1_655
C8 O6 3.530(5) no 2_657
C9 C11 3.541(4) no 2_667
C11 O2 3.218(5) no 2_667
C11 C5 3.594(5) no 1_565
C11 C9 3.541(4) no 2_667
C12 O6 3.273(5) no 1_565
C12 N3 3.241(5) no 2_567
C13 O3 3.366(4) no .
C13 O5 3.447(4) no .
C13 N3 3.326(4) no 2_567
Cu1 H1B 3.3760 no .
Cu1 H3B 2.9550 no .
Cu1 H4A 3.5604 no .
Cu1 H5B 2.6974 no .
Cu1 H7A 3.0795 no .
Cu1 H8A 3.2003 no .
Cu1 H13 2.9178 no .
S1 H2B 2.9960 no .
S1 H3B 3.5785 no .
S1 H5B 2.9184 no .
O1 H13 2.2985 no .
O2 H5B 2.4256 no .
O2 H6A 3.2666 no .
N1 H7A 2.8070 no .
N1 H8A 2.7830 no .
N1 H8B 3.2339 no .
N1 H10 3.2370 no .
N1 H12 3.2541 no .
N2 H1B 3.5967 no .
N2 H2A 3.3983 no .
N2 H2B 2.7713 no .
N2 H5A 3.3783 no .
N2 H5B 2.7359 no .
N2 H6B 3.5166 no .
N2 H8A 2.5991 no .
N2 H8B 3.3297 no .
N3 H5B 3.5059 no .
N3 H13 3.1858 no .
C1 H3A 3.4007 no .
C1 H3B 2.7671 no .
C1 H6A 3.5925 no .
C1 H6B 2.7132 no .
C2 H4B 2.6208 no .
C2 H6B 2.8262 no .
C3 H1A 3.4091 no .
C3 H1B 2.8191 no .
C3 H4A 3.1569 no .
C3 H4B 2.3957 no .
C3 H7A 2.4720 no .
C3 H7B 2.5959 no .
C4 H2B 2.6301 no .
C4 H3A 2.7178 no .
C4 H3B 3.3157 no .
C4 H6A 3.4133 no .
C4 H6B 2.7934 no .
C4 H7A 3.2820 no .
C4 H7B 2.5387 no .
C4 H8A 2.6592 no .
C5 H2B 3.1086 no .
C5 H8A 3.2803 no .
C6 H1A 3.0758 no .
C6 H2B 2.7395 no .
C6 H4A 3.4072 no .
C6 H4B 2.7840 no .
C7 H3A 2.4381 no .
C7 H3B 2.6123 no .
C7 H4A 2.3529 no .
C7 H4B 2.9572 no .
C8 H4A 2.6307 no .
C8 H5B 3.5932 no .
C8 H10 2.6768 no .
C9 H7A 2.5659 no .
C9 H7B 3.3148 no .
C9 H11 3.2613 no .
C9 H13 3.1801 no .
C10 H8A 3.0536 no .
C10 H8B 2.5615 no .
C10 H12 3.2498 no .
C11 H13 3.2406 no .
C12 H10 3.2475 no .
C13 H11 3.2506 no .
H1A H2A 2.3269 no .
H1A H2B 2.3220 no .
H1A H6B 2.7210 no .
H1B H2A 2.3257 no .
H1B H2B 2.8459 no .
H1B H3B 2.6362 no .
H2A H3A 2.2839 no .
H2A H3B 2.3619 no .
H2A H4B 3.3439 no .
H2B H3A 2.3630 no .
H2B H3B 2.8472 no .
H2B H4A 3.5227 no .
H2B H4B 2.0423 no .
H2B H6B 2.1898 no .
H3A H4A 3.2007 no .
H3A H4B 2.4166 no .
H3A H7A 2.5484 no .
H3A H7B 2.2694 no .
H3B H4B 3.3655 no .
H3B H7A 2.3210 no .
H3B H7B 2.9938 no .
H4A H5A 2.2846 no .
H4A H5B 2.3555 no .
H4A H7A 3.3255 no .
H4A H7B 2.2805 no .
H4A H8A 2.1167 no .
H4A H8B 3.1054 no .
H4B H5A 2.3610 no .
H4B H5B 2.8449 no .
H4B H6B 2.6183 no .
H4B H7B 2.8064 no .
H4B H8A 3.5367 no .
H5A H6A 2.2955 no .
H5A H6B 2.3624 no .
H5B H6A 2.3516 no .
H5B H6B 2.8466 no .
H5B H8A 2.8619 no .
H7A H8A 2.8501 no .
H7A H8B 2.5126 no .
H7B H8A 2.5167 no .
H7B H8B 2.2410 no .
H8A H10 3.1971 no .
H8B H10 2.3677 no .
H10 H11 2.3383 no .
H11 H12 2.3602 no .
H12 H13 2.3232 no .
S1 H4A 3.4746 no 1_455
S1 H8A 3.5405 no 1_455
S1 H8B 3.2142 no 1_455
S2 H3B 3.0156 no .
S2 H6A 3.4994 no 1_565
S2 H6B 3.4691 no 1_565
S2 H13 3.4063 no .
F1 H1A 3.3017 no 1_565
F1 H1A 2.6939 no 2_566
F1 H1B 3.3854 no 2_566
F1 H3A 3.1507 no 2_666
F1 H4A 3.5533 no 1_465
F1 H4B 2.7140 no 1_465
F1 H4B 3.4435 no 2_666
F2 H1A 3.3371 no 2_566
F2 H1B 2.7694 no .
F2 H1B 2.9203 no 2_566
F2 H3A 2.6816 no 2_666
F2 H3B 3.1710 no .
F2 H7B 3.5399 no 1_455
F2 H7B 2.8619 no 2_666
F3 H1A 3.5217 no 2_566
F3 H2A 2.9041 no 2_566
F3 H4B 3.0067 no 1_465
F3 H5A 2.8174 no 1_465
F3 H6B 3.0422 no 1_465
F3 H7A 2.7052 no 1_455
F3 H7B 3.1728 no 1_455
F3 H8B 3.3243 no 1_455
O1 H8A 3.4267 no 1_455
O1 H8B 2.7014 no 1_455
O1 H10 2.9729 no 1_455
O1 H12 3.3361 no 2_567
O1 H13 3.3873 no 2_567
O2 H10 3.2981 no 2_667
O2 H11 3.3197 no 1_545
O2 H11 2.3946 no 2_667
O2 H12 3.2685 no 1_545
O2 H12 3.5004 no 2_567
O3 H1B 2.6774 no .
O3 H3B 2.6469 no .
O3 H8B 2.6837 no 1_455
O3 H13 2.9818 no .
O4 H1A 3.4253 no 1_565
O4 H2A 2.7184 no 2_666
O4 H2B 3.5333 no 2_666
O4 H3A 2.7787 no 2_666
O4 H3B 2.5152 no .
O4 H6A 3.2150 no 1_565
O4 H6B 2.6257 no 1_565
O4 H7A 2.8276 no .
O5 H1A 3.4628 no 1_565
O5 H4A 2.7490 no 1_465
O5 H4B 3.2766 no 1_465
O5 H5A 2.7240 no 1_465
O5 H6A 3.0059 no 1_565
O5 H6B 3.3626 no 1_565
O5 H13 3.0624 no .
O6 H4A 2.7801 no 2_657
O6 H5A 2.9790 no 2_657
O6 H5B 2.8232 no 2_657
O6 H8A 2.5634 no 2_657
O6 H11 3.2005 no 1_545
O6 H12 2.4845 no 1_545
O6 H12 3.2147 no 2_567
O6 H13 3.5554 no 2_567
N1 H6A 3.3532 no 1_565
N1 H11 3.5292 no 2_667
N3 H8B 3.5634 no 1_455
N3 H10 3.1310 no 2_667
N3 H11 3.1372 no 2_667
N3 H12 2.6469 no 2_567
N3 H13 2.7880 no 2_567
C1 H7B 3.2116 no 1_455
C2 H2B 3.4534 no 2_656
C3 H3B 3.5980 no 2_666
C7 H1B 3.4670 no 1_655
C9 H6A 3.4572 no 1_565
C10 H5A 3.0385 no 1_565
C10 H6A 3.2662 no 1_565
C11 H5A 3.1961 no 1_565
C11 H5B 3.3360 no 1_565
C11 H6A 2.9120 no 1_565
C11 H8A 3.5703 no 2_667
C12 H6A 2.7274 no 1_565
C12 H8A 3.4603 no 2_667
C13 H6A 2.9736 no 1_565
C13 H10 3.5233 no 2_667
C14 H1A 3.3990 no 2_566
C14 H1B 3.5284 no .
C14 H1B 3.5400 no 2_566
C14 H3A 3.2634 no 2_666
C14 H4B 3.3049 no 1_465
C14 H5A 3.5742 no 1_465
H1A F1 3.3017 no 1_545
H1A F1 2.6939 no 2_566
H1A F2 3.3371 no 2_566
H1A F3 3.5217 no 2_566
H1A O4 3.4253 no 1_545
H1A O5 3.4628 no 1_545
H1A C14 3.3990 no 2_566
H1A H2B 3.4761 no 2_656
H1A H4A 3.3410 no 1_455
H1A H7B 3.1792 no 1_455
H1B F1 3.3854 no 2_566
H1B F2 2.7694 no .
H1B F2 2.9203 no 2_566
H1B O3 2.6774 no .
H1B C7 3.4670 no 1_455
H1B C14 3.5284 no .
H1B C14 3.5400 no 2_566
H1B H7B 2.5656 no 1_455
H1B H8B 3.2098 no 1_455
H2A F3 2.9041 no 2_566
H2A O4 2.7184 no 2_666
H2A H2B 3.0939 no 2_656
H2A H3B 3.5956 no 2_666
H2A H6B 3.2287 no 2_656
H2A H7A 3.4670 no 2_666
H2B O4 3.5333 no 2_666
H2B C2 3.4534 no 2_656
H2B H1A 3.4761 no 2_656
H2B H2A 3.0939 no 2_656
H2B H2B 2.9502 no 2_656
H3A F1 3.1507 no 2_666
H3A F2 2.6816 no 2_666
H3A O4 2.7787 no 2_666
H3A C14 3.2634 no 2_666
H3A H3B 3.1059 no 2_666
H3B S2 3.0156 no .
H3B F2 3.1710 no .
H3B O3 2.6469 no .
H3B O4 2.5152 no .
H3B C3 3.5980 no 2_666
H3B H2A 3.5956 no 2_666
H3B H3A 3.1059 no 2_666
H3B H3B 3.2125 no 2_666
H4A S1 3.4746 no 1_655
H4A F1 3.5533 no 1_645
H4A O5 2.7490 no 1_645
H4A O6 2.7801 no 2_657
H4A H1A 3.3410 no 1_655
H4B F1 2.7140 no 1_645
H4B F1 3.4435 no 2_666
H4B F3 3.0067 no 1_645
H4B O5 3.2766 no 1_645
H4B C14 3.3049 no 1_645
H5A F3 2.8174 no 1_645
H5A O5 2.7240 no 1_645
H5A O6 2.9790 no 2_657
H5A C10 3.0385 no 1_545
H5A C11 3.1961 no 1_545
H5A C14 3.5742 no 1_645
H5A H10 3.0094 no 1_545
H5A H11 3.2874 no 1_545
H5B O6 2.8232 no 2_657
H5B C11 3.3360 no 1_545
H5B H11 3.1183 no 1_545
H5B H11 3.1917 no 2_667
H6A S2 3.4994 no 1_545
H6A O4 3.2150 no 1_545
H6A O5 3.0059 no 1_545
H6A N1 3.3532 no 1_545
H6A C9 3.4572 no 1_545
H6A C10 3.2662 no 1_545
H6A C11 2.9120 no 1_545
H6A C12 2.7274 no 1_545
H6A C13 2.9736 no 1_545
H6A H11 3.3444 no 1_545
H6A H12 3.0469 no 1_545
H6A H13 3.4215 no 1_545
H6B S2 3.4691 no 1_545
H6B F3 3.0422 no 1_645
H6B O4 2.6257 no 1_545
H6B O5 3.3626 no 1_545
H6B H2A 3.2287 no 2_656
H7A F3 2.7052 no 1_655
H7A O4 2.8276 no .
H7A H2A 3.4670 no 2_666
H7B F2 3.5399 no 1_655
H7B F2 2.8619 no 2_666
H7B F3 3.1728 no 1_655
H7B C1 3.2116 no 1_655
H7B H1A 3.1792 no 1_655
H7B H1B 2.5656 no 1_655
H8A S1 3.5405 no 1_655
H8A O1 3.4267 no 1_655
H8A O6 2.5634 no 2_657
H8A C11 3.5703 no 2_667
H8A C12 3.4603 no 2_667
H8A H11 3.3217 no 2_667
H8A H12 3.1403 no 2_667
H8B S1 3.2142 no 1_655
H8B F3 3.3243 no 1_655
H8B O1 2.7014 no 1_655
H8B O3 2.6837 no 1_655
H8B N3 3.5634 no 1_655
H8B H1B 3.2098 no 1_655
H10 O1 2.9729 no 1_655
H10 O2 3.2981 no 2_667
H10 N3 3.1310 no 2_667
H10 C13 3.5233 no 2_667
H10 H5A 3.0094 no 1_565
H10 H13 3.0724 no 1_655
H11 O2 3.3197 no 1_565
H11 O2 2.3946 no 2_667
H11 O6 3.2005 no 1_565
H11 N1 3.5292 no 2_667
H11 N3 3.1372 no 2_667
H11 H5A 3.2874 no 1_565
H11 H5B 3.1183 no 1_565
H11 H5B 3.1917 no 2_667
H11 H6A 3.3444 no 1_565
H11 H8A 3.3217 no 2_667
H11 H11 3.5953 no 2_677
H12 O1 3.3361 no 2_567
H12 O2 3.2685 no 1_565
H12 O2 3.5004 no 2_567
H12 O6 2.4845 no 1_565
H12 O6 3.2147 no 2_567
H12 N3 2.6469 no 2_567
H12 H6A 3.0469 no 1_565
H12 H8A 3.1403 no 2_667
H13 S2 3.4063 no .
H13 O1 3.3873 no 2_567
H13 O3 2.9818 no .
H13 O5 3.0624 no .
H13 O6 3.5554 no 2_567
H13 N3 2.7880 no 2_567
H13 H6A 3.4215 no 1_565
H13 H10 3.0724 no 1_455

loop_
_geom_torsion_atom_site_label_1
_geom_torsion_atom_site_label_2
_geom_torsion_atom_site_label_3
_geom_torsion_atom_site_label_4
_geom_torsion
_geom_torsion_publ_flag
S1 Cu1 O1 N3 78.06(17) no
O1 Cu1 S1 C1 132.26(7) no
O1 Cu1 S1 C6 -121.35(7) no
S1 Cu1 N2 C3 62.55(14) no
S1 Cu1 N2 C4 -61.73(16) no
S1 Cu1 N2 C7 177.62(12) no
N2 Cu1 S1 C1 -53.04(7) no
N2 Cu1 S1 C6 53.35(7) no
O1 Cu1 N1 C9 148.19(17) no
O1 Cu1 N1 C13 -26.87(15) no
N1 Cu1 O1 N3 -99.43(18) no
N1 Cu1 N2 C3 -120.60(15) no
N1 Cu1 N2 C4 115.12(17) no
N1 Cu1 N2 C7 -5.53(14) no
N2 Cu1 N1 C9 -26.20(18) no
N2 Cu1 N1 C13 158.74(15) no
Cu1 S1 C1 C2 57.5(2) no
Cu1 S1 C6 C5 -5.5(2) no
C1 S1 C6 C5 102.0(3) no
C6 S1 C1 C2 -48.9(3) no
O3 S2 C14 F1 -177.13(17) no
O3 S2 C14 F2 -57.6(3) no
O3 S2 C14 F3 62.6(2) no
O4 S2 C14 F1 -58.5(2) no
O4 S2 C14 F2 61.0(3) no
O4 S2 C14 F3 -178.78(19) no
O5 S2 C14 F1 63.1(2) no
O5 S2 C14 F2 -177.4(2) no
O5 S2 C14 F3 -57.2(3) no
Cu1 O1 N3 O2 -0.3(4) no
Cu1 N1 C9 C8 8.1(4) no
Cu1 N1 C9 C10 -173.26(15) no
Cu1 N1 C13 C12 174.69(16) no
C9 N1 C13 C12 -0.6(4) no
C13 N1 C9 C8 -176.9(2) no
C13 N1 C9 C10 1.7(4) no
Cu1 N2 C3 C2 -73.7(3) no
Cu1 N2 C4 C5 13.7(4) no
Cu1 N2 C7 C8 53.6(3) no
C3 N2 C4 C5 -111.1(3) no
C4 N2 C3 C2 52.7(3) no
C3 N2 C7 C8 172.25(18) no
C7 N2 C3 C2 168.92(19) no
C4 N2 C7 C8 -70.4(3) no
C7 N2 C4 C5 134.7(3) no
S1 C1 C2 C3 -57.8(3) no
C1 C2 C3 N2 64.9(4) no
N2 C4 C5 C6 64.5(4) no
C4 C5 C6 S1 -63.7(3) no
N2 C7 C8 C9 -84.4(3) no
C7 C8 C9 N1 45.2(4) no
C7 C8 C9 C10 -133.5(3) no
N1 C9 C10 C11 -1.0(4) no
C8 C9 C10 C11 177.6(3) no
C9 C10 C11 C12 -0.8(5) no
C10 C11 C12 C13 1.8(4) no
C11 C12 C13 N1 -1.2(4) no
